data_7238030
loop_
_publ_author_name
'Ding, Fangwei'
'Xia, Debin'
'Ge, Congwu'
'Kang, Zhenchao'
'Yang, Yulin'
'Fan, Ruiqing'
'Lin, Kaifeng'
'Gao, Xike'

_publ_section_title
;
 Indenone-fused N-heteroacenes
;
_journal_issue 45
_journal_name_full 'Journal of Materials Chemistry C'
_journal_page_first 14314
_journal_paper_doi 10.1039/C9TC04962B
_journal_volume 7
_journal_year 2019
_chemical_formula_moiety 'C41 H50 N2 O Si2'
_chemical_formula_sum 'C41 H50 N2 O Si2'
_chemical_formula_weight 643.01
_space_group_crystal_system monoclinic
_space_group_IT_number 15
_space_group_name_Hall '-C 2yc'
_space_group_name_H-M_alt 'C 1 2/c 1'
_atom_sites_solution_hydrogens geom
_atom_sites_solution_primary dual
_audit_creation_date 2019-07-16
_audit_creation_method
;
Olex2 1.2
(compiled 2018.05.29 svn.r3508 for OlexSys, GUI svn.r5506)
;
_audit_update_record
;
2019-09-03 deposited with the CCDC.	2019-10-24 downloaded from the CCDC.
;
_cell_angle_alpha 90
_cell_angle_beta 99.715(4)
_cell_angle_gamma 90
_cell_formula_units_Z 8
_cell_length_a 35.3121(18)
_cell_length_b 7.9802(4)
_cell_length_c 26.6542(12)
_cell_measurement_reflns_used 12577
_cell_measurement_temperature 180.00(10)
_cell_measurement_theta_max 71.0850
_cell_measurement_theta_min 5.0750
_cell_volume 7403.4(6)
_computing_cell_refinement 'CrysAlisPro 1.171.39.46 (Rigaku OD, 2018)'
_computing_data_collection 'CrysAlisPro 1.171.39.46 (Rigaku OD, 2018)'
_computing_data_reduction 'CrysAlisPro 1.171.39.46 (Rigaku OD, 2018)'
_computing_molecular_graphics 'Olex2 (Dolomanov et al., 2009)'
_computing_publication_material 'Olex2 (Dolomanov et al., 2009)'
_computing_structure_refinement 'XL (Sheldrick, 2008)'
_computing_structure_solution 'ShelXT (Sheldrick, 2015)'
_diffrn_ambient_environment N~2~
_diffrn_ambient_temperature 180.00(10)
_diffrn_detector 'CCD plate'
_diffrn_detector_area_resol_mean 15.9737
_diffrn_detector_type Eos
_diffrn_measured_fraction_theta_full 1.000
_diffrn_measured_fraction_theta_max 0.990
_diffrn_measurement_details
;
List of Runs (angles in degrees, time in seconds):

  # Type    Start    End  Width  t~exp~   \w     \q     \k     \f   Frames
#--------------------------------------------------------------------------
  1  \w    -26.00  70.00   0.50    4.50    --    0.00  57.00-150.00  192
  2  \w      1.00  46.00   0.50    4.50    --    0.00 -99.00-150.00   90
  3  \w    -70.00  26.00   0.50    4.50    --    0.00 -57.00  60.00  192
  4  \w    -83.00 -34.00   0.50    4.50    --    0.00 178.00 -60.00   98
  5  \w     22.00 129.00   0.50    4.50    --   55.83  77.00 -60.00  214
  6  \w    -18.00  86.00   0.50    4.50    --   55.83 -45.00 120.00  208
  7  \w    -14.00  82.00   0.50    4.50    --   55.83 -61.00  60.00  192
  8  \w     30.00 125.00   0.50    4.50    --   55.83  61.00 -90.00  190
  9  \w     30.00 125.00   0.50    4.50    --   55.83  61.00  60.00  190
 10  \w     48.00 114.00   0.50    4.50    --   55.83-125.00-180.00  132
 11  \w     52.00  94.00   0.50    4.50    --   55.83 -94.00 -30.00   84
 12  \w     30.00 124.00   0.50    4.50    --   55.83  61.00   0.00  188
 13  \w     32.00  98.00   0.50    4.50    --   55.83  77.00-150.00  132
 14  \w     40.00 139.00   0.50    4.50    --  111.66 -50.00-150.00  198
 15  \w     42.00  93.00   0.50    4.50    --  111.66 -50.00  60.00  102
 16  \w     66.00 178.00   0.50    4.50    --  111.66  25.00-120.00  224
 17  \w     40.00 123.00   0.50    4.50    --  111.66 -50.00 120.00  166
 18  \w     61.00 135.00   0.50    4.50    --  111.66 -91.00 -30.00  148
 19  \w     56.00  82.00   0.50    4.50    --  111.66-111.00 -30.00   52
 20  \w     98.00 177.00   0.50    4.50    --  111.66  50.00 -60.00  158
 21  \w     36.00  67.00   0.50    4.50    --  111.66-111.00 120.00   62
 22  \w     63.00 112.00   0.50    4.50    --  111.66-111.00 -90.00   98
 23  \w    134.00 176.00   0.50    4.50    --  111.66  37.00 150.00   84
 24  \w     85.00 140.00   0.50    4.50    --  111.66  63.00 -90.00  110
 25  \w     78.00 115.00   0.50    4.50    --  111.66  37.00 150.00   74
 26  \w     93.00 136.00   0.50    4.50    --  111.66  50.00  30.00   86
 27  \w     54.00 129.00   0.50    4.50    --  111.66 -91.00 120.00  150
 28  \w     73.00 113.00   0.50    4.50    --  111.66-111.00  60.00   80
 29  \w     43.00 135.00   0.50    4.50    --  111.66 -50.00 -60.00  184
;
_diffrn_measurement_device 'four-circle diffractometer'
_diffrn_measurement_device_type 'SuperNova, Dual, Cu at home/near, Eos'
_diffrn_measurement_method '\w scans'
_diffrn_orient_matrix_type 'CrysAlisPro convention (1999,Acta A55,543-557)'
_diffrn_orient_matrix_UB_11 -0.0568211000
_diffrn_orient_matrix_UB_12 0.0046414000
_diffrn_orient_matrix_UB_13 0.0546264000
_diffrn_orient_matrix_UB_21 0.0421635000
_diffrn_orient_matrix_UB_22 0.0683937000
_diffrn_orient_matrix_UB_23 0.0009279000
_diffrn_orient_matrix_UB_31 -0.0736831000
_diffrn_orient_matrix_UB_32 0.0560109000
_diffrn_orient_matrix_UB_33 -0.0212985000
_diffrn_radiation_monochromator mirror
_diffrn_radiation_probe x-ray
_diffrn_radiation_type CuK\a
_diffrn_radiation_wavelength 1.54184
_diffrn_reflns_av_R_equivalents 0.0479
_diffrn_reflns_av_unetI/netI 0.0350
_diffrn_reflns_Laue_measured_fraction_full 1.000
_diffrn_reflns_Laue_measured_fraction_max 0.990
_diffrn_reflns_limit_h_max 40
_diffrn_reflns_limit_h_min -43
_diffrn_reflns_limit_k_max 9
_diffrn_reflns_limit_k_min -9
_diffrn_reflns_limit_l_max 32
_diffrn_reflns_limit_l_min -31
_diffrn_reflns_number 25836
_diffrn_reflns_point_group_measured_fraction_full 1.000
_diffrn_reflns_point_group_measured_fraction_max 0.990
_diffrn_reflns_theta_full 67.684
_diffrn_reflns_theta_max 71.201
_diffrn_reflns_theta_min 3.364
_diffrn_source 'micro-focus sealed X-ray tube'
_diffrn_source_type 'SuperNova (Cu) X-ray Source'
_exptl_absorpt_coefficient_mu 1.114
_exptl_absorpt_correction_T_max 1.00000
_exptl_absorpt_correction_T_min 0.77635
_exptl_absorpt_correction_type multi-scan
_exptl_absorpt_process_details
;
CrysAlisPro 1.171.39.46 (Rigaku Oxford Diffraction, 2018)
Empirical absorption correction using spherical harmonics,
 implemented in SCALE3 ABSPACK scaling algorithm.
;
_exptl_crystal_colour colourless
_exptl_crystal_colour_primary colourless
_exptl_crystal_density_diffrn 1.154
_exptl_crystal_description block
_exptl_crystal_F_000 2768
_refine_diff_density_max 0.375
_refine_diff_density_min -0.471
_refine_diff_density_rms 0.059
_refine_ls_extinction_method none
_refine_ls_goodness_of_fit_ref 1.052
_refine_ls_hydrogen_treatment constr
_refine_ls_matrix_type full
_refine_ls_number_parameters 427
_refine_ls_number_reflns 7110
_refine_ls_number_restraints 0
_refine_ls_restrained_S_all 1.052
_refine_ls_R_factor_all 0.0479
_refine_ls_R_factor_gt 0.0439
_refine_ls_shift/su_max 0.001
_refine_ls_shift/su_mean 0.000
_refine_ls_structure_factor_coef Fsqd
_refine_ls_weighting_details 'w=1/[\s^2^(Fo^2^)+(0.0610P)^2^+5.1396P] where P=(Fo^2^+2Fc^2^)/3'
_refine_ls_weighting_scheme calc
_refine_ls_wR_factor_gt 0.1178
_refine_ls_wR_factor_ref 0.1211
_reflns_Friedel_coverage 0.000
_reflns_number_gt 6541
_reflns_number_total 7110
_reflns_threshold_expression 'I > 2\s(I)'
_cod_data_source_file c9tc04962b3.cif
_cod_data_source_block 20190712-xdb-1
_cod_database_code 7238030
_shelx_shelxl_version_number 2018/3
_shelx_space_group_comment
;
The symmetry employed for this shelxl refinement is uniquely defined
by the following loop, which should always be used as a source of
symmetry information in preference to the above space-group names.
They are only intended as comments.
;
_reflns_odcompleteness_completeness 99.86
_reflns_odcompleteness_iscentric 1
_reflns_odcompleteness_theta 66.97
_olex2_refinement_description
;
1. Fixed Uiso
 At 1.2 times of:
  All C(H) groups
 At 1.5 times of:
  All C(H,H,H) groups
2.a Ternary CH refined with riding coordinates:
 C14(H14), C18(H18), C21(H21), C22(H22), C24(H24), C37(H37)
2.b Aromatic/amide H refined with riding coordinates:
 C10(H10), C12(H12), C15(H15), C16(H16), C19(H19), C34(H34), C35(H35), C36(H36)
2.c Idealised Me refined as rotating group:
 C25(H25A,H25B,H25C), C26(H26A,H26B,H26C), C27(H27A,H27B,H27C), C28(H28A,H28B,
 H28C), C29(H29A,H29B,H29C), C30(H30A,H30B,H30C), C31(H31A,H31B,H31C), C32(H32A,
 H32B,H32C), C38(H38A,H38B,H38C), C39(H39A,H39B,H39C), C40(H40A,H40B,H40C),
 C41(H41A,H41B,H41C)
;
_olex2_submission_special_instructions 'No special instructions were received'
_oxdiff_exptl_absorpt_empirical_details
;
Empirical correction (ABSPACK) includes:
- Absorption correction using spherical harmonics
- Frame scaling
;
_oxdiff_exptl_absorpt_empirical_full_max 1.784
_oxdiff_exptl_absorpt_empirical_full_min 0.390

loop_
_space_group_symop_operation_xyz
'x, y, z'
'-x, y, -z+1/2'
'x+1/2, y+1/2, z'
'-x+1/2, y+1/2, -z+1/2'
'-x, -y, -z'
'x, -y, z-1/2'
'-x+1/2, -y+1/2, -z'
'x+1/2, -y+1/2, z-1/2'

loop_
_atom_site_label
_atom_site_type_symbol
_atom_site_fract_x
_atom_site_fract_y
_atom_site_fract_z
_atom_site_U_iso_or_equiv
_atom_site_adp_type
_atom_site_occupancy
_atom_site_site_symmetry_order
_atom_site_calc_flag
_atom_site_refinement_flags_posn
Si1 Si 0.90527(2) 0.19496(5) 0.61498(2) 0.02685(12) Uani 1 1 d .
Si2 Si 0.58547(2) 0.00266(5) 0.63122(2) 0.02838(12) Uani 1 1 d .
O1 O 0.65974(3) -0.17669(16) 0.45665(5) 0.0419(3) Uani 1 1 d .
N1 N 0.77323(3) 0.10031(15) 0.53882(4) 0.0247(3) Uani 1 1 d .
N2 N 0.69363(3) 0.04217(15) 0.54632(5) 0.0266(3) Uani 1 1 d .
C1 C 0.74951(4) 0.01517(17) 0.50553(6) 0.0247(3) Uani 1 1 d .
C2 C 0.71769(4) 0.13458(18) 0.58267(5) 0.0241(3) Uani 1 1 d .
C3 C 0.78117(4) 0.24824(17) 0.61809(5) 0.0239(3) Uani 1 1 d .
C4 C 0.76586(4) 0.31589(17) 0.65948(5) 0.0247(3) Uani 1 1 d .
C5 C 0.75727(4) 0.16214(17) 0.57895(5) 0.0231(3) Uani 1 1 d .
C6 C 0.70990(4) -0.01373(18) 0.50963(6) 0.0263(3) Uani 1 1 d .
C7 C 0.82133(4) 0.26094(19) 0.61621(5) 0.0272(3) Uani 1 1 d .
C8 C 0.66398(4) 0.15433(19) 0.62918(6) 0.0291(3) Uani 1 1 d .
C9 C 0.72598(4) 0.29472(18) 0.66197(5) 0.0253(3) Uani 1 1 d .
C10 C 0.71097(5) 0.3709(2) 0.70265(6) 0.0314(3) Uani 1 1 d .
H10 H 0.684377 0.360753 0.704133 0.038 Uiso 1 1 calc R
C11 C 0.72343(4) -0.14804(19) 0.43527(6) 0.0288(3) Uani 1 1 d .
C12 C 0.79095(5) -0.08143(19) 0.43929(6) 0.0305(3) Uani 1 1 d .
H12 H 0.814009 -0.029917 0.455663 0.037 Uiso 1 1 calc R
C13 C 0.70251(4) 0.19784(18) 0.62417(6) 0.0253(3) Uani 1 1 d .
C14 C 0.93921(4) 0.3794(2) 0.62544(6) 0.0302(3) Uani 1 1 d .
H14 H 0.965521 0.335305 0.624035 0.036 Uiso 1 1 calc R
C15 C 0.72269(5) -0.2374(2) 0.39051(6) 0.0347(4) Uani 1 1 d .
H15 H 0.699809 -0.290502 0.374225 0.042 Uiso 1 1 calc R
C16 C 0.73429(5) 0.4586(2) 0.73964(6) 0.0349(4) Uani 1 1 d .
H16 H 0.723738 0.510672 0.766212 0.042 Uiso 1 1 calc R
C17 C 0.85545(4) 0.2607(2) 0.61608(6) 0.0305(3) Uani 1 1 d .
C18 C 0.91617(5) 0.0449(2) 0.67041(6) 0.0340(3) Uani 1 1 d .
H18 H 0.914644 0.111332 0.701810 0.041 Uiso 1 1 calc R
C19 C 0.75614(5) -0.2472(2) 0.37022(6) 0.0374(4) Uani 1 1 d .
H19 H 0.756155 -0.306535 0.339316 0.045 Uiso 1 1 calc R
C20 C 0.69203(4) -0.12105(19) 0.46512(6) 0.0303(3) Uani 1 1 d .
C21 C 0.90531(5) 0.0876(2) 0.55194(6) 0.0336(3) Uani 1 1 d .
H21 H 0.895780 -0.029082 0.555421 0.040 Uiso 1 1 calc R
C22 C 0.57401(5) -0.0839(2) 0.56462(6) 0.0342(4) Uani 1 1 d .
H22 H 0.575320 0.013847 0.541498 0.041 Uiso 1 1 calc R
C23 C 0.63248(4) 0.1050(2) 0.63391(6) 0.0322(3) Uani 1 1 d .
C24 C 0.59025(5) -0.1544(2) 0.68524(6) 0.0366(4) Uani 1 1 d .
H24 H 0.594905 -0.086609 0.717253 0.044 Uiso 1 1 calc R
C25 C 0.87788(5) 0.1698(3) 0.50806(6) 0.0452(4) Uani 1 1 d .
H25A H 0.851693 0.168461 0.515712 0.068 Uiso 1 1 calc GR
H25B H 0.878551 0.107429 0.476540 0.068 Uiso 1 1 calc GR
H25C H 0.885868 0.285814 0.503889 0.068 Uiso 1 1 calc GR
C26 C 0.94582(5) 0.0726(3) 0.53873(7) 0.0465(5) Uani 1 1 d .
H26A H 0.955822 0.184605 0.533490 0.070 Uiso 1 1 calc GR
H26B H 0.944769 0.006434 0.507546 0.070 Uiso 1 1 calc GR
H26C H 0.962755 0.016989 0.566733 0.070 Uiso 1 1 calc GR
C27 C 0.93066(5) 0.5137(2) 0.58405(7) 0.0425(4) Uani 1 1 d .
H27A H 0.933476 0.465414 0.551077 0.064 Uiso 1 1 calc GR
H27B H 0.948705 0.607033 0.592054 0.064 Uiso 1 1 calc GR
H27C H 0.904325 0.554622 0.582539 0.064 Uiso 1 1 calc GR
C28 C 0.55245(5) -0.2476(3) 0.68589(7) 0.0456(4) Uani 1 1 d .
H28A H 0.531801 -0.166357 0.687036 0.068 Uiso 1 1 calc GR
H28B H 0.555083 -0.320054 0.715970 0.068 Uiso 1 1 calc GR
H28C H 0.546258 -0.316126 0.655084 0.068 Uiso 1 1 calc GR
C29 C 0.53316(5) -0.1546(3) 0.55005(7) 0.0476(5) Uani 1 1 d .
H29A H 0.530887 -0.257909 0.569202 0.071 Uiso 1 1 calc GR
H29B H 0.528000 -0.178953 0.513494 0.071 Uiso 1 1 calc GR
H29C H 0.514553 -0.072084 0.558162 0.071 Uiso 1 1 calc GR
C30 C 0.95686(5) -0.0274(3) 0.67703(8) 0.0514(5) Uani 1 1 d .
H30A H 0.959375 -0.097649 0.647616 0.077 Uiso 1 1 calc GR
H30B H 0.961737 -0.095240 0.708101 0.077 Uiso 1 1 calc GR
H30C H 0.975517 0.064414 0.679619 0.077 Uiso 1 1 calc GR
C31 C 0.88630(6) -0.0955(3) 0.66823(8) 0.0501(5) Uani 1 1 d .
H31A H 0.860815 -0.046421 0.667858 0.075 Uiso 1 1 calc GR
H31B H 0.892841 -0.167791 0.698158 0.075 Uiso 1 1 calc GR
H31C H 0.886156 -0.161965 0.637286 0.075 Uiso 1 1 calc GR
C32 C 0.55856(7) 0.2479(3) 0.69385(7) 0.0549(5) Uani 1 1 d .
H32A H 0.558527 0.161647 0.720019 0.082 Uiso 1 1 calc GR
H32B H 0.539136 0.332844 0.697339 0.082 Uiso 1 1 calc GR
H32C H 0.583950 0.300733 0.697976 0.082 Uiso 1 1 calc GR
C33 C 0.75735(4) -0.06923(18) 0.45943(5) 0.0263(3) Uani 1 1 d .
C34 C 0.78933(4) 0.40406(19) 0.69970(6) 0.0307(3) Uani 1 1 d .
H34 H 0.816062 0.415467 0.699329 0.037 Uiso 1 1 calc R
C35 C 0.78990(5) -0.1712(2) 0.39448(6) 0.0353(4) Uani 1 1 d .
H35 H 0.812617 -0.181077 0.380027 0.042 Uiso 1 1 calc R
C36 C 0.77407(5) 0.4720(2) 0.73854(6) 0.0354(4) Uani 1 1 d .
H36 H 0.790267 0.529147 0.765196 0.042 Uiso 1 1 calc R
C37 C 0.54931(5) 0.1674(2) 0.64111(6) 0.0361(4) Uani 1 1 d .
H37 H 0.523773 0.110941 0.638585 0.043 Uiso 1 1 calc R
C38 C 0.60359(5) -0.2098(3) 0.55175(7) 0.0471(5) Uani 1 1 d .
H38A H 0.629401 -0.161571 0.560356 0.071 Uiso 1 1 calc GR
H38B H 0.598153 -0.235560 0.515302 0.071 Uiso 1 1 calc GR
H38C H 0.602183 -0.312780 0.571363 0.071 Uiso 1 1 calc GR
C39 C 0.94063(6) 0.4574(2) 0.67813(7) 0.0471(4) Uani 1 1 d .
H39A H 0.914913 0.496279 0.681809 0.071 Uiso 1 1 calc GR
H39B H 0.958436 0.552572 0.682006 0.071 Uiso 1 1 calc GR
H39C H 0.949452 0.373488 0.704338 0.071 Uiso 1 1 calc GR
C40 C 0.54556(6) 0.3025(3) 0.59993(8) 0.0519(5) Uani 1 1 d .
H40A H 0.570413 0.358047 0.600797 0.078 Uiso 1 1 calc GR
H40B H 0.526367 0.385298 0.606119 0.078 Uiso 1 1 calc GR
H40C H 0.537485 0.250887 0.566478 0.078 Uiso 1 1 calc GR
C41 C 0.62391(6) -0.2756(3) 0.68912(9) 0.0595(6) Uani 1 1 d .
H41A H 0.619564 -0.353651 0.660338 0.089 Uiso 1 1 calc GR
H41B H 0.626187 -0.338551 0.721061 0.089 Uiso 1 1 calc GR
H41C H 0.647648 -0.212633 0.688466 0.089 Uiso 1 1 calc GR

loop_
_atom_site_aniso_label
_atom_site_aniso_U_11
_atom_site_aniso_U_22
_atom_site_aniso_U_33
_atom_site_aniso_U_23
_atom_site_aniso_U_13
_atom_site_aniso_U_12
Si1 0.0244(2) 0.0289(2) 0.0261(2) -0.00201(16) 0.00094(15) -0.00195(15)
Si2 0.0259(2) 0.0310(2) 0.0283(2) 0.00003(17) 0.00467(16) -0.00285(15)
O1 0.0361(6) 0.0464(7) 0.0402(6) -0.0089(6) -0.0023(5) -0.0109(5)
N1 0.0286(6) 0.0196(6) 0.0252(6) 0.0002(5) 0.0024(5) 0.0006(5)
N2 0.0282(6) 0.0221(6) 0.0281(6) 0.0004(5) 0.0006(5) -0.0020(5)
C1 0.0297(7) 0.0175(7) 0.0255(7) 0.0025(6) 0.0008(6) 0.0009(5)
C2 0.0262(7) 0.0185(7) 0.0260(7) 0.0030(6) 0.0002(5) -0.0013(5)
C3 0.0255(7) 0.0188(7) 0.0262(7) 0.0026(6) 0.0005(5) -0.0002(5)
C4 0.0297(7) 0.0179(7) 0.0254(7) 0.0025(6) 0.0016(6) 0.0003(5)
C5 0.0277(7) 0.0167(7) 0.0243(7) 0.0026(6) 0.0024(5) 0.0012(5)
C6 0.0290(7) 0.0218(7) 0.0262(7) 0.0029(6) -0.0009(6) -0.0005(6)
C7 0.0305(8) 0.0243(7) 0.0252(7) -0.0017(6) 0.0006(6) -0.0014(6)
C8 0.0323(8) 0.0264(8) 0.0279(7) -0.0007(6) 0.0036(6) -0.0005(6)
C9 0.0318(7) 0.0184(7) 0.0250(7) 0.0040(6) 0.0021(6) 0.0011(5)
C10 0.0370(8) 0.0270(8) 0.0309(8) 0.0012(7) 0.0081(6) 0.0022(6)
C11 0.0391(8) 0.0205(7) 0.0245(7) 0.0020(6) -0.0011(6) 0.0005(6)
C12 0.0370(8) 0.0262(8) 0.0274(7) 0.0004(6) 0.0029(6) 0.0023(6)
C13 0.0269(7) 0.0201(7) 0.0284(7) 0.0034(6) 0.0033(6) -0.0001(5)
C14 0.0275(7) 0.0305(8) 0.0315(8) -0.0018(7) 0.0015(6) -0.0037(6)
C15 0.0462(9) 0.0262(8) 0.0281(8) -0.0015(7) -0.0038(7) -0.0015(7)
C16 0.0474(9) 0.0298(8) 0.0279(8) -0.0034(7) 0.0077(7) 0.0033(7)
C17 0.0292(8) 0.0320(8) 0.0291(8) -0.0047(6) 0.0013(6) -0.0023(6)
C18 0.0350(8) 0.0355(9) 0.0299(8) 0.0010(7) 0.0006(6) -0.0028(7)
C19 0.0560(10) 0.0294(9) 0.0255(8) -0.0036(7) 0.0031(7) 0.0055(7)
C20 0.0362(8) 0.0244(8) 0.0277(7) 0.0006(6) -0.0018(6) -0.0014(6)
C21 0.0345(8) 0.0364(9) 0.0296(8) -0.0048(7) 0.0042(6) -0.0046(7)
C22 0.0356(8) 0.0364(9) 0.0308(8) -0.0016(7) 0.0064(6) -0.0065(7)
C23 0.0311(8) 0.0341(9) 0.0316(8) -0.0026(7) 0.0060(6) -0.0029(6)
C24 0.0358(8) 0.0397(9) 0.0333(8) 0.0043(7) 0.0034(7) -0.0019(7)
C25 0.0418(9) 0.0608(12) 0.0304(8) -0.0058(8) -0.0013(7) -0.0058(8)
C26 0.0405(9) 0.0592(12) 0.0406(10) -0.0109(9) 0.0093(8) 0.0036(8)
C27 0.0459(10) 0.0376(10) 0.0418(10) 0.0041(8) 0.0010(8) -0.0059(7)
C28 0.0462(10) 0.0497(11) 0.0396(9) 0.0120(8) 0.0033(8) -0.0124(8)
C29 0.0383(9) 0.0646(13) 0.0373(9) -0.0071(9) -0.0007(7) -0.0108(9)
C30 0.0404(10) 0.0543(12) 0.0573(12) 0.0199(10) 0.0026(8) 0.0073(9)
C31 0.0513(11) 0.0437(11) 0.0530(11) 0.0116(9) 0.0017(9) -0.0116(9)
C32 0.0703(14) 0.0526(13) 0.0424(10) -0.0066(9) 0.0113(9) 0.0163(10)
C33 0.0364(8) 0.0180(7) 0.0230(7) 0.0024(6) 0.0007(6) 0.0020(6)
C34 0.0331(8) 0.0273(8) 0.0294(8) -0.0016(6) -0.0013(6) -0.0020(6)
C35 0.0460(9) 0.0304(8) 0.0301(8) 0.0014(7) 0.0077(7) 0.0072(7)
C36 0.0448(9) 0.0300(8) 0.0287(8) -0.0054(7) -0.0015(7) -0.0028(7)
C37 0.0316(8) 0.0404(9) 0.0368(9) 0.0008(7) 0.0076(7) 0.0027(7)
C38 0.0455(10) 0.0498(11) 0.0467(10) -0.0164(9) 0.0100(8) -0.0045(8)
C39 0.0600(12) 0.0413(10) 0.0386(9) -0.0086(8) 0.0047(8) -0.0146(9)
C40 0.0587(12) 0.0478(12) 0.0494(11) 0.0089(9) 0.0097(9) 0.0171(9)
C41 0.0567(12) 0.0633(14) 0.0592(13) 0.0200(11) 0.0117(10) 0.0174(10)

loop_
_atom_type_symbol
_atom_type_description
_atom_type_scat_dispersion_real
_atom_type_scat_dispersion_imag
_atom_type_scat_source
C C 0.0181 0.0091 'International Tables Vol C Tables 4.2.6.8 and 6.1.1.4'
H H 0.0000 0.0000 'International Tables Vol C Tables 4.2.6.8 and 6.1.1.4'
N N 0.0311 0.0180 'International Tables Vol C Tables 4.2.6.8 and 6.1.1.4'
O O 0.0492 0.0322 'International Tables Vol C Tables 4.2.6.8 and 6.1.1.4'
Si Si 0.2541 0.3302 'International Tables Vol C Tables 4.2.6.8 and 6.1.1.4'

loop_
_geom_angle_atom_site_label_1
_geom_angle_atom_site_label_2
_geom_angle_atom_site_label_3
_geom_angle
C14 Si1 C18 109.75(7)
C17 Si1 C14 111.10(7)
C17 Si1 C18 103.72(7)
C17 Si1 C21 106.74(7)
C21 Si1 C14 112.92(7)
C21 Si1 C18 112.20(8)
C22 Si2 C24 116.80(8)
C23 Si2 C22 104.37(7)
C23 Si2 C24 107.44(7)
C23 Si2 C37 108.28(8)
C37 Si2 C22 110.19(7)
C37 Si2 C24 109.33(8)
C1 N1 C5 114.43(12)
C6 N2 C2 114.40(12)
N1 C1 C6 123.56(14)
N1 C1 C33 128.19(14)
C6 C1 C33 108.24(12)
N2 C2 C5 121.46(13)
N2 C2 C13 118.13(13)
C13 C2 C5 120.39(13)
C4 C3 C7 120.77(13)
C5 C3 C4 120.30(13)
C5 C3 C7 118.89(13)
C3 C4 C9 119.98(13)
C3 C4 C34 121.64(13)
C34 C4 C9 118.37(13)
N1 C5 C2 121.89(13)
N1 C5 C3 118.47(13)
C3 C5 C2 119.58(13)
N2 C6 C1 124.25(13)
N2 C6 C20 127.48(14)
C1 C6 C20 108.26(13)
C17 C7 C3 175.45(16)
C23 C8 C13 174.91(17)
C10 C9 C4 118.79(13)
C13 C9 C4 119.49(13)
C13 C9 C10 121.72(14)
C9 C10 H10 119.6
C16 C10 C9 120.84(15)
C16 C10 H10 119.6
C15 C11 C20 128.92(15)
C15 C11 C33 120.94(15)
C33 C11 C20 110.14(13)
C33 C12 H12 121.0
C33 C12 C35 117.99(15)
C35 C12 H12 121.0
C2 C13 C8 118.82(13)
C2 C13 C9 120.04(13)
C9 C13 C8 121.03(13)
Si1 C14 H14 106.9
C27 C14 Si1 113.33(11)
C27 C14 H14 106.9
C39 C14 Si1 111.99(11)
C39 C14 H14 106.9
C39 C14 C27 110.39(14)
C11 C15 H15 120.9
C19 C15 C11 118.21(15)
C19 C15 H15 120.9
C10 C16 H16 119.9
C10 C16 C36 120.27(15)
C36 C16 H16 119.9
C7 C17 Si1 163.53(14)
Si1 C18 H18 106.6
C30 C18 Si1 113.10(12)
C30 C18 H18 106.6
C30 C18 C31 110.83(16)
C31 C18 Si1 112.66(12)
C31 C18 H18 106.6
C15 C19 H19 119.5
C15 C19 C35 120.92(15)
C35 C19 H19 119.5
O1 C20 C6 127.59(15)
O1 C20 C11 127.77(14)
C11 C20 C6 104.60(12)
Si1 C21 H21 106.8
C25 C21 Si1 112.95(12)
C25 C21 H21 106.8
C25 C21 C26 110.59(14)
C26 C21 Si1 112.39(11)
C26 C21 H21 106.8
Si2 C22 H22 105.7
C29 C22 Si2 114.58(12)
C29 C22 H22 105.7
C38 C22 Si2 113.95(12)
C38 C22 H22 105.7
C38 C22 C29 110.47(15)
C8 C23 Si2 169.17(14)
Si2 C24 H24 105.8
C28 C24 Si2 111.35(11)
C28 C24 H24 105.8
C41 C24 Si2 116.12(13)
C41 C24 H24 105.8
C41 C24 C28 111.26(17)
C21 C25 H25A 109.5
C21 C25 H25B 109.5
C21 C25 H25C 109.5
H25A C25 H25B 109.5
H25A C25 H25C 109.5
H25B C25 H25C 109.5
C21 C26 H26A 109.5
C21 C26 H26B 109.5
C21 C26 H26C 109.5
H26A C26 H26B 109.5
H26A C26 H26C 109.5
H26B C26 H26C 109.5
C14 C27 H27A 109.5
C14 C27 H27B 109.5
C14 C27 H27C 109.5
H27A C27 H27B 109.5
H27A C27 H27C 109.5
H27B C27 H27C 109.5
C24 C28 H28A 109.5
C24 C28 H28B 109.5
C24 C28 H28C 109.5
H28A C28 H28B 109.5
H28A C28 H28C 109.5
H28B C28 H28C 109.5
C22 C29 H29A 109.5
C22 C29 H29B 109.5
C22 C29 H29C 109.5
H29A C29 H29B 109.5
H29A C29 H29C 109.5
H29B C29 H29C 109.5
C18 C30 H30A 109.5
C18 C30 H30B 109.5
C18 C30 H30C 109.5
H30A C30 H30B 109.5
H30A C30 H30C 109.5
H30B C30 H30C 109.5
C18 C31 H31A 109.5
C18 C31 H31B 109.5
C18 C31 H31C 109.5
H31A C31 H31B 109.5
H31A C31 H31C 109.5
H31B C31 H31C 109.5
H32A C32 H32B 109.5
H32A C32 H32C 109.5
H32B C32 H32C 109.5
C37 C32 H32A 109.5
C37 C32 H32B 109.5
C37 C32 H32C 109.5
C11 C33 C1 108.75(13)
C12 C33 C1 130.65(14)
C12 C33 C11 120.60(14)
C4 C34 H34 119.5
C36 C34 C4 121.03(15)
C36 C34 H34 119.5
C12 C35 C19 121.33(16)
C12 C35 H35 119.3
C19 C35 H35 119.3
C16 C36 H36 119.7
C34 C36 C16 120.57(15)
C34 C36 H36 119.7
Si2 C37 H37 107.5
C32 C37 Si2 112.17(12)
C32 C37 H37 107.5
C40 C37 Si2 111.77(12)
C40 C37 C32 110.04(16)
C40 C37 H37 107.5
C22 C38 H38A 109.5
C22 C38 H38B 109.5
C22 C38 H38C 109.5
H38A C38 H38B 109.5
H38A C38 H38C 109.5
H38B C38 H38C 109.5
C14 C39 H39A 109.5
C14 C39 H39B 109.5
C14 C39 H39C 109.5
H39A C39 H39B 109.5
H39A C39 H39C 109.5
H39B C39 H39C 109.5
C37 C40 H40A 109.5
C37 C40 H40B 109.5
C37 C40 H40C 109.5
H40A C40 H40B 109.5
H40A C40 H40C 109.5
H40B C40 H40C 109.5
C24 C41 H41A 109.5
C24 C41 H41B 109.5
C24 C41 H41C 109.5
H41A C41 H41B 109.5
H41A C41 H41C 109.5
H41B C41 H41C 109.5

loop_
_geom_bond_atom_site_label_1
_geom_bond_atom_site_label_2
_geom_bond_distance
Si1 C14 1.8888(16)
Si1 C17 1.8406(16)
Si1 C18 1.8904(17)
Si1 C21 1.8861(16)
Si2 C22 1.8842(16)
Si2 C23 1.8405(16)
Si2 C24 1.8947(17)
Si2 C37 1.8818(17)
O1 C20 1.2090(19)
N1 C1 1.3039(19)
N1 C5 1.3816(18)
N2 C2 1.3879(18)
N2 C6 1.2943(19)
C1 C6 1.440(2)
C1 C33 1.468(2)
C2 C5 1.4345(19)
C2 C13 1.402(2)
C3 C4 1.415(2)
C3 C5 1.406(2)
C3 C7 1.431(2)
C4 C9 1.431(2)
C4 C34 1.425(2)
C6 C20 1.512(2)
C7 C17 1.205(2)
C8 C13 1.432(2)
C8 C23 1.207(2)
C9 C10 1.421(2)
C9 C13 1.421(2)
C10 H10 0.9500
C10 C16 1.366(2)
C11 C15 1.387(2)
C11 C20 1.485(2)
C11 C33 1.409(2)
C12 H12 0.9500
C12 C33 1.386(2)
C12 C35 1.388(2)
C14 H14 1.0000
C14 C27 1.531(2)
C14 C39 1.530(2)
C15 H15 0.9500
C15 C19 1.382(2)
C16 H16 0.9500
C16 C36 1.414(2)
C18 H18 1.0000
C18 C30 1.531(2)
C18 C31 1.533(2)
C19 H19 0.9500
C19 C35 1.395(2)
C21 H21 1.0000
C21 C25 1.534(2)
C21 C26 1.535(2)
C22 H22 1.0000
C22 C29 1.536(2)
C22 C38 1.529(2)
C24 H24 1.0000
C24 C28 1.531(2)
C24 C41 1.523(3)
C25 H25A 0.9800
C25 H25B 0.9800
C25 H25C 0.9800
C26 H26A 0.9800
C26 H26B 0.9800
C26 H26C 0.9800
C27 H27A 0.9800
C27 H27B 0.9800
C27 H27C 0.9800
C28 H28A 0.9800
C28 H28B 0.9800
C28 H28C 0.9800
C29 H29A 0.9800
C29 H29B 0.9800
C29 H29C 0.9800
C30 H30A 0.9800
C30 H30B 0.9800
C30 H30C 0.9800
C31 H31A 0.9800
C31 H31B 0.9800
C31 H31C 0.9800
C32 H32A 0.9800
C32 H32B 0.9800
C32 H32C 0.9800
C32 C37 1.530(3)
C34 H34 0.9500
C34 C36 1.358(2)
C35 H35 0.9500
C36 H36 0.9500
C37 H37 1.0000
C37 C40 1.529(3)
C38 H38A 0.9800
C38 H38B 0.9800
C38 H38C 0.9800
C39 H39A 0.9800
C39 H39B 0.9800
C39 H39C 0.9800
C40 H40A 0.9800
C40 H40B 0.9800
C40 H40C 0.9800
C41 H41A 0.9800
C41 H41B 0.9800
C41 H41C 0.9800

loop_
_geom_torsion_atom_site_label_1
_geom_torsion_atom_site_label_2
_geom_torsion_atom_site_label_3
_geom_torsion_atom_site_label_4
_geom_torsion
N1 C1 C6 N2 0.5(2)
N1 C1 C6 C20 -178.31(13)
N1 C1 C33 C11 179.07(14)
N1 C1 C33 C12 0.1(3)
N2 C2 C5 N1 0.9(2)
N2 C2 C5 C3 -176.36(13)
N2 C2 C13 C8 4.5(2)
N2 C2 C13 C9 -179.29(13)
N2 C6 C20 O1 -1.9(3)
N2 C6 C20 C11 -179.84(14)
C1 N1 C5 C2 -0.50(19)
C1 N1 C5 C3 176.78(13)
C1 C6 C20 O1 176.83(16)
C1 C6 C20 C11 -1.10(16)
C2 N2 C6 C1 -0.1(2)
C2 N2 C6 C20 178.45(13)
C3 C4 C9 C10 -176.96(13)
C3 C4 C9 C13 3.4(2)
C3 C4 C34 C36 178.31(14)
C4 C3 C5 N1 178.99(12)
C4 C3 C5 C2 -3.7(2)
C4 C9 C10 C16 -2.0(2)
C4 C9 C13 C2 -4.9(2)
C4 C9 C13 C8 171.20(13)
C4 C34 C36 C16 -0.8(2)
C5 N1 C1 C6 -0.1(2)
C5 N1 C1 C33 -178.75(13)
C5 C2 C13 C8 -174.05(13)
C5 C2 C13 C9 2.1(2)
C5 C3 C4 C9 0.9(2)
C5 C3 C4 C34 -179.89(13)
C6 N2 C2 C5 -0.5(2)
C6 N2 C2 C13 -179.10(13)
C6 C1 C33 C11 0.28(16)
C6 C1 C33 C12 -178.72(15)
C7 C3 C4 C9 -176.89(13)
C7 C3 C4 C34 2.3(2)
C7 C3 C5 N1 -3.2(2)
C7 C3 C5 C2 174.16(13)
C9 C4 C34 C36 -2.5(2)
C9 C10 C16 C36 -1.3(2)
C10 C9 C13 C2 175.48(13)
C10 C9 C13 C8 -8.4(2)
C10 C16 C36 C34 2.7(3)
C11 C15 C19 C35 0.9(2)
C13 C2 C5 N1 179.42(13)
C13 C2 C5 C3 2.2(2)
C13 C9 C10 C16 177.64(15)
C14 Si1 C17 C7 -173.2(5)
C14 Si1 C18 C30 -61.28(15)
C14 Si1 C18 C31 172.06(13)
C14 Si1 C21 C25 -85.34(13)
C14 Si1 C21 C26 40.64(15)
C15 C11 C20 O1 2.3(3)
C15 C11 C20 C6 -179.76(15)
C15 C11 C33 C1 179.95(13)
C15 C11 C33 C12 -0.9(2)
C15 C19 C35 C12 -0.9(2)
C17 Si1 C14 C27 -61.90(14)
C17 Si1 C14 C39 63.78(14)
C17 Si1 C18 C30 179.94(13)
C17 Si1 C18 C31 53.28(15)
C17 Si1 C21 C25 37.02(14)
C17 Si1 C21 C26 163.01(13)
C18 Si1 C14 C27 -176.03(12)
C18 Si1 C14 C39 -50.34(14)
C18 Si1 C17 C7 -55.3(5)
C18 Si1 C21 C25 149.99(12)
C18 Si1 C21 C26 -84.03(14)
C20 C11 C15 C19 -178.81(15)
C20 C11 C33 C1 -1.01(16)
C20 C11 C33 C12 178.11(14)
C21 Si1 C14 C27 57.98(14)
C21 Si1 C14 C39 -176.33(12)
C21 Si1 C17 C7 63.3(5)
C21 Si1 C18 C30 65.11(15)
C21 Si1 C18 C31 -61.54(15)
C22 Si2 C23 C8 -23.2(8)
C22 Si2 C24 C28 -62.74(15)
C22 Si2 C24 C41 65.96(16)
C22 Si2 C37 C32 -177.12(13)
C22 Si2 C37 C40 -52.98(15)
C23 Si2 C22 C29 -171.68(13)
C23 Si2 C22 C38 59.72(14)
C23 Si2 C24 C28 -179.49(13)
C23 Si2 C24 C41 -50.79(17)
C23 Si2 C37 C32 -63.55(15)
C23 Si2 C37 C40 60.59(15)
C24 Si2 C22 C29 69.89(15)
C24 Si2 C22 C38 -58.71(15)
C24 Si2 C23 C8 101.4(8)
C24 Si2 C37 C32 53.22(15)
C24 Si2 C37 C40 177.36(13)
C33 C1 C6 N2 179.33(13)
C33 C1 C6 C20 0.54(16)
C33 C11 C15 C19 0.0(2)
C33 C11 C20 O1 -176.63(16)
C33 C11 C20 C6 1.30(16)
C33 C12 C35 C19 0.0(2)
C34 C4 C9 C10 3.8(2)
C34 C4 C9 C13 -175.84(13)
C35 C12 C33 C1 179.81(14)
C35 C12 C33 C11 0.9(2)
C37 Si2 C22 C29 -55.63(15)
C37 Si2 C22 C38 175.77(13)
C37 Si2 C23 C8 -140.6(8)
C37 Si2 C24 C28 63.21(15)
C37 Si2 C24 C41 -168.09(15)
